data_1574369
loop_
_publ_author_name
'Wu, Si-Guo'
'Cui, Wen'
'Ruan, Ze-Yu'
'Ni, Zhao-Ping'
'Tong, Ming-Liang'

_publ_section_title
;
 Switchable colossal anisotropic thermal expansion in a spin crossover
 framework
;
_journal_issue 20
_journal_name_full 'Chemical Science'
_journal_page_first 8845
_journal_page_last 8852
_journal_paper_doi 10.1039/D4SC08032G
_journal_volume 16
_journal_year 2025
_chemical_formula_moiety 'C14 H9 Au2 Fe N7, C3 H8 O'
_chemical_formula_sum 'C17 H17 Au2 Fe N7 O'
_chemical_formula_weight 785.16
_space_group_crystal_system orthorhombic
_space_group_IT_number 73
_space_group_name_Hall '-I 2b 2c'
_space_group_name_H-M_alt 'I b c a'
_atom_sites_solution_hydrogens geom
_atom_sites_solution_primary dual
_audit_creation_date 2025-03-12
_audit_creation_method
;
Olex2 1.5
(compiled 2025.03.04 svn.red2d20d0 for OlexSys, GUI svn.r7188)
;
_audit_update_record
;
2025-03-17 deposited with the CCDC.	2025-04-04 downloaded from the CCDC.
;
_cell_angle_alpha 90
_cell_angle_beta 90
_cell_angle_gamma 90
_cell_formula_units_Z 8
_cell_length_a 11.5562(4)
_cell_length_b 17.2475(7)
_cell_length_c 22.9494(6)
_cell_measurement_reflns_used 4148
_cell_measurement_temperature 224.98(10)
_cell_measurement_theta_max 72.3180
_cell_measurement_theta_min 3.8500
_cell_volume 4574.2(3)
_computing_cell_refinement 'CrysAlisPro 1.171.43.92a (Rigaku OD, 2023)'
_computing_data_collection 'CrysAlisPro system (CCD 43.92a 64-bit (release 05-10-2023))'
_computing_data_reduction 'CrysAlisPro 1.171.43.92a (Rigaku OD, 2023)'
_computing_molecular_graphics 'Olex2 1.5 (Dolomanov et al., 2009)'
_computing_publication_material 'Olex2 1.5 (Dolomanov et al., 2009)'
_computing_structure_refinement 'SHELXL 2018/3 (Sheldrick, 2015)'
_computing_structure_solution 'SHELXT 2018/2 (Sheldrick, 2018)'
_diffrn_ambient_environment N~2~
_diffrn_ambient_temperature 224.98(10)
_diffrn_detector 'Hybrid Pixel Array Detector'
_diffrn_detector_area_resol_mean 10.0000
_diffrn_detector_type HyPix
_diffrn_measured_fraction_theta_full 0.987
_diffrn_measured_fraction_theta_max 0.945
_diffrn_measurement_details
;
List of Runs (angles in degrees, time in seconds):

  # Type    Start    End  Width  t~exp~   \w     \q     \k     \f   Frames
#--------------------------------------------------------------------------
  1  \w    -75.00  29.00   0.50    1.50    --  -44.50  88.00 -38.00  208
  2  \w   -173.00-110.00   0.50    3.00    --  -99.00 -44.00 -35.00  126
  3  \w   -144.00 -81.00   0.50    3.00    --  -99.00 -88.00-155.00  126
  4  \w     28.00 106.00   0.50    3.00    --   99.00 -97.00 108.00  156
  5  \w    -29.00   3.00   0.50    1.50    --   44.50 -19.00-150.00   64
  6  \w   -104.00 -26.00   0.50    3.00    --  -99.00  77.00 -60.00  156
  7  \w     28.00  53.00   0.50    3.00    --   99.00 -45.00-120.00   50
;
_diffrn_measurement_device 'four-circle diffractometer'
_diffrn_measurement_device_type 'XtaLAB Synergy R, DW system, HyPix'
_diffrn_measurement_method '\w scans'
_diffrn_orient_matrix_type 'CrysAlisPro convention (1999,Acta A55,543-557)'
_diffrn_orient_matrix_UB_11 -0.1197801000
_diffrn_orient_matrix_UB_12 -0.0085267000
_diffrn_orient_matrix_UB_13 -0.0288329000
_diffrn_orient_matrix_UB_21 0.0354839000
_diffrn_orient_matrix_UB_22 -0.0799906000
_diffrn_orient_matrix_UB_23 -0.0240244000
_diffrn_orient_matrix_UB_31 -0.0465191000
_diffrn_orient_matrix_UB_32 -0.0390727000
_diffrn_orient_matrix_UB_33 0.0555733000
_diffrn_radiation_monochromator mirror
_diffrn_radiation_probe x-ray
_diffrn_radiation_type 'Cu K\a'
_diffrn_radiation_wavelength 1.54184
_diffrn_reflns_av_R_equivalents 0.0196
_diffrn_reflns_av_unetI/netI 0.0186
_diffrn_reflns_Laue_measured_fraction_full 0.987
_diffrn_reflns_Laue_measured_fraction_max 0.945
_diffrn_reflns_limit_h_max 14
_diffrn_reflns_limit_h_min -13
_diffrn_reflns_limit_k_max 17
_diffrn_reflns_limit_k_min -21
_diffrn_reflns_limit_l_max 28
_diffrn_reflns_limit_l_min -26
_diffrn_reflns_number 6147
_diffrn_reflns_point_group_measured_fraction_full 0.987
_diffrn_reflns_point_group_measured_fraction_max 0.945
_diffrn_reflns_theta_full 67.684
_diffrn_reflns_theta_max 72.563
_diffrn_reflns_theta_min 3.852
_diffrn_source 'Rotating-anode X-ray tube'
_diffrn_source_type 'Rigaku (Cu) X-ray Source'
_exptl_absorpt_coefficient_mu 28.832
_exptl_absorpt_correction_T_max 1.00000
_exptl_absorpt_correction_T_min 0.57682
_exptl_absorpt_correction_type multi-scan
_exptl_absorpt_process_details
;
CrysAlisPro 1.171.43.92a (Rigaku Oxford Diffraction, 2023)
Empirical absorption correction using spherical harmonics,
implemented in SCALE3 ABSPACK scaling algorithm.
;
_exptl_crystal_colour yellow
_exptl_crystal_density_diffrn 2.280
_exptl_crystal_description block
_exptl_crystal_F_000 2880
_exptl_crystal_size_max 0.11
_exptl_crystal_size_mid 0.09
_exptl_crystal_size_min 0.082
_refine_diff_density_max 1.167
_refine_diff_density_min -1.172
_refine_diff_density_rms 0.185
_refine_ls_extinction_method none
_refine_ls_goodness_of_fit_ref 1.127
_refine_ls_hydrogen_treatment constr
_refine_ls_matrix_type full
_refine_ls_number_parameters 174
_refine_ls_number_reflns 2154
_refine_ls_number_restraints 63
_refine_ls_restrained_S_all 1.115
_refine_ls_R_factor_all 0.0364
_refine_ls_R_factor_gt 0.0344
_refine_ls_shift/su_max 0.001
_refine_ls_shift/su_mean 0.000
_refine_ls_structure_factor_coef Fsqd
_refine_ls_weighting_details 'w=1/[\s^2^(Fo^2^)+(0.0530P)^2^+39.3389P] where P=(Fo^2^+2Fc^2^)/3'
_refine_ls_weighting_scheme calc
_refine_ls_wR_factor_gt 0.0965
_refine_ls_wR_factor_ref 0.0979
_reflns_Friedel_coverage 0.000
_reflns_number_gt 2005
_reflns_number_total 2154
_reflns_threshold_expression 'I > 2\s(I)'
_cod_data_source_file d4sc08032g2.cif
_cod_data_source_block Fe_iPrOH_225K_HS
_cod_depositor_comments 'Adding full bibliography for 1574366--1574373.cif.'
_cod_database_code 1574369
_shelx_shelxl_version_number 2018/3
_shelx_space_group_comment
;
The symmetry employed for this shelxl refinement is uniquely defined
by the following loop, which should always be used as a source of
symmetry information in preference to the above space-group names.
They are only intended as comments.
;
_reflns_odcompleteness_completeness 94.42
_reflns_odcompleteness_iscentric 1
_reflns_odcompleteness_theta 72.58
_olex2_refinement_description
;
1. Fixed Uiso
 At 1.2 times of:
  All C(H) groups, All N(H,H) groups
 At 1.5 times of:
  All C(H,H,H) groups, All O(H) groups
2. Restrained distances
 C10-C9
 1.51 with sigma of 0.02
 C10-O1
 1.42 with sigma of 0.02
 C10-C11
 1.48 with sigma of 0.02
3. Uiso/Uaniso restraints and constraints
C10 \\sim C11 \\sim C9 \\sim O1: within 1.7A with sigma of 0.01 and sigma for
terminal atoms of 0.02 within 1.7A
C14 \\sim C13 \\sim C16 \\sim C15: within 3A with sigma of 0.01 and sigma for
terminal atoms of 0.02 within 3A
Uanis(O1) \\sim Ueq: with sigma of 0.01 and sigma for terminal atoms of 0.02
4. Others
 Sof(C14)=Sof(H14)=Sof(C13)=Sof(H13)=1-FVAR(1)
 Sof(C15)=Sof(H15)=Sof(C16)=Sof(H16)=FVAR(1)
 Fixed Sof: H4(0.5) N6(0.5) H6A(0.5) H6B(0.5) O1(0.5) H1(0.5) C9(0.5) H9A(0.5)
 H9B(0.5) H9C(0.5) C10(0.5) H10(0.5) C11(0.5) H11A(0.5) H11B(0.5) H11C(0.5)
5.a Ternary CH refined with riding coordinates:
 C10(H10)
5.b Aromatic/amide H refined with riding coordinates:
 C3(H3), C4(H4), C14(H14), C15(H15), C13(H13), C16(H16)
5.c X=CH2 refined with riding coordinates:
 N6(H6A,H6B)
5.d Idealised Me refined as rotating group:
 C9(H9A,H9B,H9C), C11(H11A,H11B,H11C)
5.e Idealised tetrahedral OH refined as rotating group:
 O1(H1)
;
_olex2_submission_special_instructions 'No special instructions were received'
_oxdiff_exptl_absorpt_empirical_details
;
Empirical correction (ABSPACK) includes:
- Absorption correction using spherical harmonics
- Frame scaling
;
_oxdiff_exptl_absorpt_empirical_full_max 1.615
_oxdiff_exptl_absorpt_empirical_full_min 0.721

loop_
_space_group_symop_operation_xyz
'x, y, z'
'-x+1/2, -y, z+1/2'
'-x, y+1/2, -z+1/2'
'x+1/2, -y+1/2, -z'
'x+1/2, y+1/2, z+1/2'
'-x+1, -y+1/2, z+1'
'-x+1/2, y+1, -z+1'
'x+1, -y+1, -z+1/2'
'-x, -y, -z'
'x-1/2, y, -z-1/2'
'x, -y-1/2, z-1/2'
'-x-1/2, y-1/2, z'
'-x+1/2, -y+1/2, -z+1/2'
'x, y+1/2, -z'
'x+1/2, -y, z'
'-x, y, z+1/2'

loop_
_atom_site_label
_atom_site_type_symbol
_atom_site_fract_x
_atom_site_fract_y
_atom_site_fract_z
_atom_site_U_iso_or_equiv
_atom_site_adp_type
_atom_site_occupancy
_atom_site_site_symmetry_order
_atom_site_calc_flag
_atom_site_refinement_flags_posn
_atom_site_refinement_flags_adp
_atom_site_refinement_flags_occupancy
_atom_site_disorder_assembly
_atom_site_disorder_group
Au1 Au 1.26937(3) -0.01161(2) 0.07073(2) 0.04196(15) Uani 1 1 d . . . . .
Fe1 Fe 1.000000 -0.250000 0.07860(5) 0.0243(3) Uani 1 2 d S T P . .
N1 N 0.8881(6) -0.1500(3) 0.0769(2) 0.0411(13) Uani 1 1 d . . . . .
N2 N 1.1429(6) -0.1702(3) 0.0785(2) 0.0414(13) Uani 1 1 d . . . . .
N3 N 1.000000 -0.250000 0.1751(3) 0.0358(17) Uani 1 2 d S T P . .
N4 N 1.000000 -0.250000 0.4827(3) 0.0351(16) Uani 1 2 d S T P . .
C1 C 0.8447(7) -0.0916(4) 0.0736(3) 0.0446(17) Uani 1 1 d . . . . .
C2 C 1.1919(7) -0.1149(4) 0.0745(3) 0.0395(15) Uani 1 1 d . . . . .
C3 C 0.9150(6) -0.2165(5) 0.2048(3) 0.0459(16) Uani 1 1 d . . . . .
H3 H 0.854737 -0.192713 0.183972 0.055 Uiso 1 1 calc R U . . .
C4 C 0.9110(7) -0.2151(5) 0.2656(3) 0.0484(17) Uani 1 1 d . . . . .
H4 H 0.849297 -0.190890 0.285106 0.058 Uiso 0.5 1 calc R U P A 2
C5 C 1.000000 -0.250000 0.2967(4) 0.0370(19) Uani 1 2 d S T P B .
C6 C 1.000000 -0.250000 0.3614(3) 0.037(2) Uani 1 2 d S T P . .
N6 N 0.8202(17) -0.1716(14) 0.2906(7) 0.102(7) Uani 0.5 1 d . . P B 1
H6A H 0.817271 -0.165201 0.328199 0.123 Uiso 0.5 1 calc R U P B 1
H6B H 0.767178 -0.151298 0.268483 0.123 Uiso 0.5 1 calc R U P B 1
O1 O 0.686(3) -0.061(2) 0.2139(15) 0.178(10) Uani 0.5 1 d D U P C -1
H1 H 0.667063 -0.061711 0.178936 0.268 Uiso 0.5 1 calc R U P C -1
C9 C 0.512(3) 0.000(2) 0.202(3) 0.181(13) Uani 0.5 1 d D U P C -1
H9A H 0.523854 -0.033082 0.168496 0.272 Uiso 0.5 1 calc R U P C -1
H9B H 0.512035 0.053589 0.190534 0.272 Uiso 0.5 1 calc R U P C -1
H9C H 0.437811 -0.012894 0.220037 0.272 Uiso 0.5 1 calc R U P C -1
C10 C 0.607(3) -0.014(2) 0.246(2) 0.189(11) Uani 0.5 1 d D U P C -1
H10 H 0.583526 -0.032504 0.284708 0.227 Uiso 0.5 1 calc R U P C -1
C11 C 0.663(5) 0.063(3) 0.242(2) 0.192(13) Uani 0.5 1 d D U P C -1
H11A H 0.604123 0.102672 0.238999 0.287 Uiso 0.5 1 calc R U P C -1
H11B H 0.713104 0.064574 0.208460 0.287 Uiso 0.5 1 calc R U P C -1
H11C H 0.708220 0.071372 0.277249 0.287 Uiso 0.5 1 calc R U P C -1
C14 C 1.0001(16) -0.3199(10) 0.3920(6) 0.046(3) Uani 0.436(11) 1 d . U P B 2
H14 H 1.001183 -0.367721 0.372434 0.055 Uiso 0.436(11) 1 calc R U P B 2
C15 C 0.9034(11) -0.2703(8) 0.3925(4) 0.044(2) Uani 0.564(11) 1 d . U P B 1
H15 H 0.835737 -0.285276 0.372798 0.053 Uiso 0.564(11) 1 calc R U P B 1
C13 C 0.9983(15) -0.3161(9) 0.4544(6) 0.041(3) Uani 0.436(11) 1 d . U P B 2
H13 H 0.995886 -0.362566 0.475774 0.050 Uiso 0.436(11) 1 calc R U P B 2
C16 C 0.9050(12) -0.2689(7) 0.4534(5) 0.044(2) Uani 0.564(11) 1 d . U P B 1
H16 H 0.837425 -0.281656 0.474087 0.053 Uiso 0.564(11) 1 calc R U P B 1

loop_
_atom_site_aniso_label
_atom_site_aniso_U_11
_atom_site_aniso_U_22
_atom_site_aniso_U_33
_atom_site_aniso_U_23
_atom_site_aniso_U_13
_atom_site_aniso_U_12
Au1 0.0608(3) 0.0306(2) 0.0344(2) -0.00107(9) -0.00018(11) -0.01727(12)
Fe1 0.0427(7) 0.0171(5) 0.0132(5) 0.000 0.000 -0.0011(5)
N1 0.063(4) 0.035(3) 0.026(2) 0.001(2) 0.000(2) 0.009(3)
N2 0.059(4) 0.030(3) 0.035(3) -0.001(2) -0.001(2) -0.012(3)
N3 0.049(4) 0.036(4) 0.023(4) 0.000 0.000 0.002(3)
N4 0.052(4) 0.040(4) 0.013(3) 0.000 0.000 0.003(3)
C1 0.059(4) 0.043(4) 0.032(3) 0.003(3) 0.002(3) 0.017(4)
C2 0.051(4) 0.037(4) 0.030(3) -0.002(2) 0.000(3) -0.010(3)
C3 0.052(4) 0.063(4) 0.023(3) 0.005(3) -0.002(3) 0.012(3)
C4 0.055(4) 0.066(5) 0.024(3) -0.005(3) 0.002(3) 0.012(4)
C5 0.045(5) 0.050(5) 0.015(4) 0.000 0.000 -0.002(4)
C6 0.059(5) 0.043(5) 0.011(4) 0.000 0.000 0.006(4)
N6 0.093(13) 0.17(2) 0.045(8) -0.001(11) -0.004(8) 0.047(14)
O1 0.176(16) 0.176(16) 0.183(18) 0.032(16) -0.005(14) 0.025(14)
C9 0.16(2) 0.16(2) 0.22(3) 0.06(2) -0.01(2) 0.02(2)
C10 0.180(19) 0.17(2) 0.22(2) 0.04(2) -0.001(19) 0.024(18)
C11 0.18(3) 0.17(3) 0.22(3) 0.05(3) 0.01(2) 0.00(2)
C14 0.067(6) 0.054(6) 0.015(5) -0.005(4) -0.001(5) -0.004(5)
C15 0.054(5) 0.059(6) 0.018(4) 0.002(4) -0.001(4) -0.010(5)
C13 0.063(6) 0.047(6) 0.015(5) 0.003(4) -0.002(4) -0.006(5)
C16 0.058(5) 0.054(5) 0.019(4) 0.002(4) -0.003(4) -0.010(5)

loop_
_atom_type_symbol
_atom_type_description
_atom_type_scat_dispersion_real
_atom_type_scat_dispersion_imag
_atom_type_scat_source
C C 0.0181 0.0091 'International Tables Vol C Tables 4.2.6.8 and 6.1.1.4'
H H 0.0000 0.0000 'International Tables Vol C Tables 4.2.6.8 and 6.1.1.4'
Au Au -4.4197 7.2980 'International Tables Vol C Tables 4.2.6.8 and 6.1.1.4'
Fe Fe -1.1336 3.1974 'International Tables Vol C Tables 4.2.6.8 and 6.1.1.4'
N N 0.0311 0.0180 'International Tables Vol C Tables 4.2.6.8 and 6.1.1.4'
O O 0.0492 0.0322 'International Tables Vol C Tables 4.2.6.8 and 6.1.1.4'

loop_
_geom_angle_atom_site_label_1
_geom_angle_atom_site_label_2
_geom_angle_atom_site_label_3
_geom_angle
_geom_angle_site_symmetry_1
_geom_angle_site_symmetry_3
_geom_angle_publ_flag
C1 Au1 Au1 95.33(18) 15 7_744 ?
C1 Au1 C2 175.5(2) 15 . ?
C2 Au1 Au1 88.97(17) . 7_744 ?
N1 Fe1 N1 177.9(3) 6_644 . ?
N1 Fe1 N3 91.04(13) 6_644 . ?
N1 Fe1 N3 91.04(13) . . ?
N1 Fe1 N4 88.96(13) . 11 ?
N1 Fe1 N4 88.96(13) 6_644 11 ?
N2 Fe1 N1 93.0(2) 6_644 . ?
N2 Fe1 N1 87.0(2) . . ?
N2 Fe1 N1 93.0(2) . 6_644 ?
N2 Fe1 N1 87.0(2) 6_644 6_644 ?
N2 Fe1 N2 179.8(3) . 6_644 ?
N2 Fe1 N3 90.08(14) 6_644 . ?
N2 Fe1 N3 90.08(14) . . ?
N2 Fe1 N4 89.92(14) . 11 ?
N2 Fe1 N4 89.92(14) 6_644 11 ?
N4 Fe1 N3 180.0 11 . ?
C1 N1 Fe1 169.3(7) . . ?
C2 N2 Fe1 160.0(7) . . ?
C3 N3 Fe1 120.9(4) . . ?
C3 N3 Fe1 120.9(4) 6_644 . ?
C3 N3 C3 118.2(7) 6_644 . ?
C13 N4 C16 88.6(9) . 6_644 ?
C13 N4 C16 61.5(9) 6_644 6_644 ?
C16 N4 Fe1 120.4(6) 6_644 11_556 ?
C16 N4 Fe1 120.4(6) . 11_556 ?
C16 N4 C16 119.1(11) . 6_644 ?
N1 C1 Au1 178.0(6) . 15_455 ?
N2 C2 Au1 175.5(7) . . ?
N3 C3 H3 118.5 . . ?
N3 C3 C4 123.1(7) . . ?
C4 C3 H3 118.5 . . ?
C3 C4 H4 120.6 . . ?
C3 C4 N6 116.2(9) . . ?
C5 C4 C3 118.8(7) . . ?
C5 C4 H4 120.6 . . ?
C5 C4 N6 124.8(9) . . ?
C4 C5 C4 118.1(8) . 6_644 ?
C4 C5 C6 120.9(4) . . ?
C4 C5 C6 121.0(4) 6_644 . ?
C14 C6 C5 120.3(7) 6_644 . ?
C14 C6 C5 120.3(7) . . ?
C15 C6 C5 121.4(6) 6_644 . ?
C15 C6 C5 121.4(6) . . ?
C15 C6 C14 61.1(9) 6_644 6_644 ?
C15 C6 C14 87.6(9) . 6_644 ?
C15 C6 C15 117.2(11) 6_644 . ?
C4 N6 H6A 120.0 . . ?
C4 N6 H6B 120.0 . . ?
H6A N6 H6B 120.0 . . ?
C10 O1 H1 109.5 . . ?
H9A C9 H9B 109.5 . . ?
H9A C9 H9C 109.5 . . ?
H9B C9 H9C 109.5 . . ?
C10 C9 H9A 109.5 . . ?
C10 C9 H9B 109.5 . . ?
C10 C9 H9C 109.5 . . ?
O1 C10 C9 103(3) . . ?
O1 C10 H10 117.0 . . ?
O1 C10 C11 102(4) . . ?
C9 C10 H10 117.0 . . ?
C11 C10 C9 98(3) . . ?
C11 C10 H10 117.0 . . ?
C10 C11 H11A 109.5 . . ?
C10 C11 H11B 109.5 . . ?
C10 C11 H11C 109.5 . . ?
H11A C11 H11B 109.5 . . ?
H11A C11 H11C 109.5 . . ?
H11B C11 H11C 109.5 . . ?
C6 C14 H14 121.2 . . ?
C6 C14 C13 117.7(13) . . ?
C13 C14 H14 121.2 . . ?
C6 C15 H15 119.8 . . ?
C6 C15 C16 120.4(11) . . ?
C16 C15 H15 119.8 . . ?
N4 C13 C14 122.3(13) . . ?
N4 C13 H13 118.9 . . ?
C14 C13 H13 118.9 . . ?
N4 C16 C15 121.4(11) . . ?
N4 C16 H16 119.3 . . ?
C15 C16 H16 119.3 . . ?

loop_
_geom_bond_atom_site_label_1
_geom_bond_atom_site_label_2
_geom_bond_distance
_geom_bond_site_symmetry_2
_geom_bond_publ_flag
Au1 Au1 3.2773(5) 7_744 ?
Au1 C1 1.983(7) 15 ?
Au1 C2 1.995(7) . ?
Fe1 N1 2.156(6) . ?
Fe1 N1 2.156(6) 6_644 ?
Fe1 N2 2.150(6) . ?
Fe1 N2 2.150(6) 6_644 ?
Fe1 N3 2.215(7) . ?
Fe1 N4 2.200(7) 11 ?
N1 C1 1.127(10) . ?
N2 C2 1.113(9) . ?
N3 C3 1.327(8) 6_644 ?
N3 C3 1.328(8) . ?
N4 C13 1.312(16) . ?
N4 C13 1.312(16) 6_644 ?
N4 C16 1.328(13) . ?
N4 C16 1.328(13) 6_644 ?
C3 H3 0.9400 . ?
C3 C4 1.395(9) . ?
C4 H4 0.9400 . ?
C4 C5 1.389(9) . ?
C4 N6 1.412(19) . ?
C5 C6 1.484(11) . ?
C6 C14 1.395(17) . ?
C6 C14 1.395(17) 6_644 ?
C6 C15 1.370(13) . ?
C6 C15 1.370(13) 6_644 ?
N6 H6A 0.8700 . ?
N6 H6B 0.8700 . ?
O1 H1 0.8300 . ?
O1 C10 1.42(2) . ?
C9 H9A 0.9700 . ?
C9 H9B 0.9700 . ?
C9 H9C 0.9700 . ?
C9 C10 1.50(2) . ?
C10 H10 0.9900 . ?
C10 C11 1.48(2) . ?
C11 H11A 0.9700 . ?
C11 H11B 0.9700 . ?
C11 H11C 0.9700 . ?
C14 H14 0.9400 . ?
C14 C13 1.433(19) . ?
C15 H15 0.9400 . ?
C15 C16 1.398(15) . ?
C13 H13 0.9400 . ?
C16 H16 0.9400 . ?

loop_
_geom_torsion_atom_site_label_1
_geom_torsion_atom_site_label_2
_geom_torsion_atom_site_label_3
_geom_torsion_atom_site_label_4
_geom_torsion
_geom_torsion_site_symmetry_1
_geom_torsion_site_symmetry_2
_geom_torsion_site_symmetry_3
_geom_torsion_site_symmetry_4
_geom_torsion_publ_flag
Fe1 N3 C3 C4 179.9(6) . . . . ?
Fe1 N4 C13 C14 -179.0(12) 11_556 . . . ?
Fe1 N4 C16 C15 -179.1(9) 11_556 . . . ?
N3 C3 C4 C5 0.2(12) . . . . ?
N3 C3 C4 N6 174.9(13) . . . . ?
C3 N3 C3 C4 -0.1(6) 6_644 . . . ?
C3 C4 C5 C4 -0.1(5) . . . 6_644 ?
C3 C4 C5 C6 179.9(5) . . . . ?
C4 C5 C6 C14 120.4(10) 6_644 . . 6_644 ?
C4 C5 C6 C14 -59.6(10) 6_644 . . . ?
C4 C5 C6 C14 -59.6(10) . . . 6_644 ?
C4 C5 C6 C14 120.4(10) . . . . ?
C4 C5 C6 C15 -132.2(8) 6_644 . . . ?
C4 C5 C6 C15 47.8(8) . . . . ?
C4 C5 C6 C15 47.8(8) 6_644 . . 6_644 ?
C4 C5 C6 C15 -132.2(8) . . . 6_644 ?
C5 C6 C14 C13 -179.1(11) . . . . ?
C5 C6 C15 C16 -179.2(9) . . . . ?
C6 C14 C13 N4 -2(2) . . . . ?
C6 C15 C16 N4 -1.7(18) . . . . ?
N6 C4 C5 C4 -174.3(15) . . . 6_644 ?
N6 C4 C5 C6 5.7(15) . . . . ?
C14 C6 C14 C13 0.9(11) 6_644 . . . ?
C15 C6 C15 C16 0.8(9) 6_644 . . . ?
C13 N4 C13 C14 1.0(12) 6_644 . . . ?
C16 N4 C16 C15 0.9(9) 6_644 . . . ?
